data_7202939
loop_
_publ_author_name
'Wu, Simin'
'Chen, Shuoping'
'Li, Ming'
'Xiang, Jiangfeng'
'Xiao, Yong'
'Yuan, Liangjie'

_publ_section_title
;
 Self-assembly of organic acid--base compounds from 2-D layered network
 to 3-D supramolecular framework: synthesis, structure and
 photoluminescence
;
_journal_issue 10
_journal_name_full CrystEngComm
_journal_page_first 907
_journal_paper_doi 10.1039/b706485c
_journal_volume 9
_journal_year 2007
_chemical_formula_sum 'C14 H30 N4 O14 P4'
_chemical_formula_weight 602.30
_chemical_name_systematic
;
?
;
_space_group_IT_number 2
_symmetry_cell_setting triclinic
_symmetry_space_group_name_Hall '-P 1'
_symmetry_space_group_name_H-M 'P -1'
_atom_sites_solution_hydrogens geom
_atom_sites_solution_primary direct
_atom_sites_solution_secondary difmap
_audit_creation_method SHELXL-97
_cell_angle_alpha 83.366(3)
_cell_angle_beta 89.406(4)
_cell_angle_gamma 77.092(4)
_cell_formula_units_Z 1
_cell_length_a 5.4669(13)
_cell_length_b 9.497(2)
_cell_length_c 11.694(3)
_cell_measurement_reflns_used 2281
_cell_measurement_temperature 293(2)
_cell_measurement_theta_max 29.12
_cell_measurement_theta_min 2.66
_cell_volume 587.8(2)
_computing_cell_refinement 'Bruker SMART'
_computing_data_collection 'Bruker SMART'
_computing_data_reduction 'Bruker SAINT'
_computing_molecular_graphics 'Bruker SHELXTL'
_computing_publication_material 'Bruker SHELXTL'
_computing_structure_refinement 'SHELXL-97 (Sheldrick, 1997)'
_computing_structure_solution 'SHELXS-97 (Sheldrick, 1990)'
_diffrn_ambient_temperature 273(2)
_diffrn_measured_fraction_theta_full 0.953
_diffrn_measured_fraction_theta_max 0.953
_diffrn_measurement_device_type 'CCD area detector'
_diffrn_measurement_method 'phi and omega scans'
_diffrn_radiation_monochromator graphite
_diffrn_radiation_source 'fine-focus sealed tube'
_diffrn_radiation_type MoK\a
_diffrn_radiation_wavelength 0.71073
_diffrn_reflns_av_R_equivalents 0.0174
_diffrn_reflns_av_sigmaI/netI 0.0327
_diffrn_reflns_limit_h_max 7
_diffrn_reflns_limit_h_min -6
_diffrn_reflns_limit_k_max 12
_diffrn_reflns_limit_k_min -12
_diffrn_reflns_limit_l_max 12
_diffrn_reflns_limit_l_min -15
_diffrn_reflns_number 3733
_diffrn_reflns_theta_full 27.49
_diffrn_reflns_theta_max 27.49
_diffrn_reflns_theta_min 2.21
_exptl_absorpt_coefficient_mu 0.400
_exptl_absorpt_correction_T_max 0.9573
_exptl_absorpt_correction_T_min 0.7923
_exptl_absorpt_correction_type multi-scan
_exptl_absorpt_process_details SADABS
_exptl_crystal_colour Colorless
_exptl_crystal_density_diffrn 1.702
_exptl_crystal_density_method 'not measured'
_exptl_crystal_description Block
_exptl_crystal_F_000 314
_exptl_crystal_size_max 0.61
_exptl_crystal_size_mid 0.21
_exptl_crystal_size_min 0.11
_refine_diff_density_max 0.736
_refine_diff_density_min -0.468
_refine_diff_density_rms 0.119
_refine_ls_extinction_coef 0.034(4)
_refine_ls_extinction_expression Fc^*^=kFc[1+0.001xFc^2^\l^3^/sin(2\q)]^-1/4^
_refine_ls_extinction_method SHELXL
_refine_ls_goodness_of_fit_ref 1.172
_refine_ls_hydrogen_treatment mixed
_refine_ls_matrix_type full
_refine_ls_number_parameters 189
_refine_ls_number_reflns 2574
_refine_ls_number_restraints 6
_refine_ls_restrained_S_all 1.171
_refine_ls_R_factor_all 0.0579
_refine_ls_R_factor_gt 0.0545
_refine_ls_shift/su_max 0.000
_refine_ls_shift/su_mean 0.000
_refine_ls_structure_factor_coef Fsqd
_refine_ls_weighting_details 'calc w=1/[\s^2^(Fo^2^)+(0.0000P)^2^+3.7790P] where P=(Fo^2^+2Fc^2^)/3'
_refine_ls_weighting_scheme calc
_refine_ls_wR_factor_gt 0.1569
_refine_ls_wR_factor_ref 0.1579
_reflns_number_gt 2354
_reflns_number_total 2574
_reflns_threshold_expression >2sigma(I)
_cod_data_source_file b706485c.txt
_cod_data_source_block 70111csp_0m
_cod_depositor_comments
;
The following automatic conversions were performed:
'_symmetry_cell_setting' value 'Triclinic' changed to 'triclinic'
according to '/home/saulius/struct/CIF-dictionaries/cif_core.dic'
dictionary named 'cif_core.dic' version 2.4.1 from
2010-06-29.

'_exptl_absorpt_correction_type' value 'Multi-Scan' changed
to 'multi-scan' according to
'/home/saulius/struct/CIF-dictionaries/cif_core.dic' dictionary named
'cif_core.dic' version 2.4.1 from 2010-06-29.

Automatic conversion script
Id: cif_fix_enum 1527 2010-12-29 10:47:43Z saulius 
;
_cod_original_sg_symbol_H-M P-1
_cod_database_code 7202939

loop_
_symmetry_equiv_pos_as_xyz
'x, y, z'
'-x, -y, -z'

loop_
_atom_site_label
_atom_site_type_symbol
_atom_site_fract_x
_atom_site_fract_y
_atom_site_fract_z
_atom_site_U_iso_or_equiv
_atom_site_adp_type
_atom_site_occupancy
_atom_site_symmetry_multiplicity
_atom_site_calc_flag
_atom_site_refinement_flags
_atom_site_disorder_assembly
_atom_site_disorder_group
P1 P 0.4840(2) 0.72434(11) -0.00384(9) 0.0164(3) Uani 1 1 d . . .
P2 P 0.3883(2) 0.84894(12) 0.23155(9) 0.0174(3) Uani 1 1 d . . .
O1 O 0.7036(6) 0.6171(4) -0.0584(3) 0.0243(7) Uani 1 1 d . . .
O2 O 0.2571(6) 0.6598(3) 0.0152(3) 0.0237(7) Uani 1 1 d . . .
O3 O 0.4456(6) 0.8690(3) -0.0760(3) 0.0253(7) Uani 1 1 d . . .
O4 O 0.2382(6) 0.9803(4) 0.1480(3) 0.0234(7) Uani 1 1 d . . .
O5 O 0.5461(6) 0.9003(4) 0.3145(3) 0.0278(7) Uani 1 1 d . . .
O6 O 0.2061(6) 0.7624(4) 0.2792(3) 0.0265(7) Uani 1 1 d . . .
O7 O 0.2411(12) 0.5668(6) 0.4756(4) 0.0692(16) Uani 1 1 d D . .
N1 N 0.8244(6) 0.8204(4) 0.1142(3) 0.0197(7) Uani 1 1 d . . .
H1A H 0.9080 0.8182 0.1795 0.030 Uiso 1 1 calc R . .
H1B H 0.7608 0.9124 0.0861 0.030 Uiso 1 1 calc R . .
H1C H 0.9284 0.7770 0.0633 0.030 Uiso 1 1 calc R . .
N2 N 0.7930(7) 0.8743(4) 0.5037(3) 0.0237(8) Uani 1 1 d . . .
C1 C 0.6139(7) 0.7418(4) 0.1373(3) 0.0167(8) Uani 1 1 d . . .
C2 C 0.7250(9) 0.5922(5) 0.2034(4) 0.0264(10) Uani 1 1 d . . .
H2A H 0.8561 0.5397 0.1592 0.040 Uiso 1 1 calc R . .
H2B H 0.5958 0.5386 0.2164 0.040 Uiso 1 1 calc R . .
H2C H 0.7927 0.6047 0.2760 0.040 Uiso 1 1 calc R . .
C3 C 0.7168(9) 0.7680(5) 0.5688(4) 0.0294(10) Uani 1 1 d . . .
H1 H 0.5946 0.7264 0.5404 0.035 Uiso 1 1 calc R . .
C4 C 0.8173(10) 0.7190(5) 0.6777(4) 0.0303(10) Uani 1 1 d . . .
H2 H 0.7628 0.6460 0.7240 0.036 Uiso 1 1 calc R . .
C5 C 1.0011(10) 0.7818(5) 0.7159(4) 0.0294(10) Uani 1 1 d . . .
H3 H 1.0731 0.7501 0.7887 0.035 Uiso 1 1 calc R . .
C6 C 1.0790(9) 0.8911(5) 0.6473(4) 0.0252(9) Uani 1 1 d . . .
H4 H 1.2041 0.9322 0.6734 0.030 Uiso 1 1 calc R . .
C7 C 0.9701(8) 0.9394(5) 0.5392(4) 0.0218(9) Uani 1 1 d . . .
H5 H 0.731(14) 0.890(8) 0.435(6) 0.06(2) Uiso 1 1 d . . .
H6 H 0.222(14) 0.622(6) 0.412(4) 0.06(2) Uiso 1 1 d D . .
H7B H 0.369(16) 0.501(10) 0.467(8) 0.09(5) Uiso 0.50 1 d PD . .
H8 H 0.722(12) 0.526(7) -0.028(6) 0.047(18) Uiso 1 1 d . . .
H9 H 0.314(15) 1.033(8) 0.130(7) 0.07(3) Uiso 1 1 d . . .
H7A H 0.119(15) 0.528(13) 0.480(9) 0.09(5) Uiso 0.50 1 d PD . .

loop_
_atom_site_aniso_label
_atom_site_aniso_U_11
_atom_site_aniso_U_22
_atom_site_aniso_U_33
_atom_site_aniso_U_23
_atom_site_aniso_U_13
_atom_site_aniso_U_12
P1 0.0165(5) 0.0158(5) 0.0173(5) -0.0019(4) 0.0004(4) -0.0046(4)
P2 0.0156(5) 0.0215(5) 0.0155(5) -0.0022(4) -0.0007(4) -0.0047(4)
O1 0.0255(17) 0.0219(16) 0.0267(17) -0.0051(13) 0.0088(13) -0.0071(13)
O2 0.0179(15) 0.0251(16) 0.0304(17) -0.0053(13) 0.0011(12) -0.0084(12)
O3 0.0300(17) 0.0207(15) 0.0232(16) 0.0034(12) -0.0038(13) -0.0042(13)
O4 0.0215(16) 0.0223(16) 0.0247(16) -0.0018(12) -0.0021(12) -0.0014(13)
O5 0.0269(17) 0.0368(18) 0.0221(16) -0.0080(13) -0.0038(13) -0.0097(14)
O6 0.0224(16) 0.0349(18) 0.0229(16) 0.0035(13) 0.0034(12) -0.0118(14)
O7 0.097(4) 0.050(3) 0.050(3) 0.014(2) 0.007(3) -0.007(3)
N1 0.0146(16) 0.0235(18) 0.0218(18) -0.0042(14) 0.0008(13) -0.0052(13)
N2 0.026(2) 0.0271(19) 0.0186(18) -0.0036(15) -0.0013(15) -0.0071(15)
C1 0.0158(18) 0.0182(19) 0.0167(18) 0.0001(14) -0.0005(14) -0.0061(15)
C2 0.027(2) 0.020(2) 0.029(2) 0.0064(17) -0.0058(18) -0.0027(17)
C3 0.030(2) 0.031(2) 0.029(2) -0.0045(19) 0.0012(19) -0.009(2)
C4 0.037(3) 0.028(2) 0.025(2) -0.0004(18) 0.002(2) -0.008(2)
C5 0.037(3) 0.028(2) 0.020(2) -0.0032(17) -0.0018(19) -0.001(2)
C6 0.028(2) 0.026(2) 0.022(2) -0.0060(17) -0.0049(18) -0.0043(18)
C7 0.022(2) 0.022(2) 0.020(2) -0.0063(16) -0.0014(16) -0.0002(16)

loop_
_atom_type_symbol
_atom_type_description
_atom_type_scat_dispersion_real
_atom_type_scat_dispersion_imag
_atom_type_scat_source
C C 0.0033 0.0016 'International Tables Vol C Tables 4.2.6.8 and 6.1.1.4'
H H 0.0000 0.0000 'International Tables Vol C Tables 4.2.6.8 and 6.1.1.4'
N N 0.0061 0.0033 'International Tables Vol C Tables 4.2.6.8 and 6.1.1.4'
O O 0.0106 0.0060 'International Tables Vol C Tables 4.2.6.8 and 6.1.1.4'
P P 0.1023 0.0942 'International Tables Vol C Tables 4.2.6.8 and 6.1.1.4'

loop_
_geom_angle_atom_site_label_1
_geom_angle_atom_site_label_2
_geom_angle_atom_site_label_3
_geom_angle
_geom_angle_site_symmetry_1
_geom_angle_site_symmetry_3
_geom_angle_publ_flag
O3 P1 O2 116.73(19) . . ?
O3 P1 O1 107.45(18) . . ?
O2 P1 O1 111.27(18) . . ?
O3 P1 C1 108.31(18) . . ?
O2 P1 C1 108.73(18) . . ?
O1 P1 C1 103.52(18) . . ?
O6 P2 O5 118.13(19) . . ?
O6 P2 O4 107.41(19) . . ?
O5 P2 O4 110.66(19) . . ?
O6 P2 C1 110.04(19) . . ?
O5 P2 C1 105.40(19) . . ?
O4 P2 C1 104.36(18) . . ?
C3 N2 C7 122.8(4) . . ?
N1 C1 C2 108.0(3) . . ?
N1 C1 P1 106.9(3) . . ?
C2 C1 P1 111.3(3) . . ?
N1 C1 P2 107.0(3) . . ?
C2 C1 P2 108.5(3) . . ?
P1 C1 P2 114.7(2) . . ?
N2 C3 C4 120.7(5) . . ?
C5 C4 C3 117.9(5) . . ?
C6 C5 C4 120.7(4) . . ?
C5 C6 C7 119.7(4) . . ?
N2 C7 C6 118.2(4) . . ?
N2 C7 C7 117.5(5) . 2_776 ?
C6 C7 C7 124.3(5) . 2_776 ?

loop_
_geom_bond_atom_site_label_1
_geom_bond_atom_site_label_2
_geom_bond_distance
_geom_bond_site_symmetry_2
_geom_bond_publ_flag
P1 O3 1.500(3) . ?
P1 O2 1.505(3) . ?
P1 O1 1.573(3) . ?
P1 C1 1.842(4) . ?
P2 O6 1.492(3) . ?
P2 O5 1.496(3) . ?
P2 O4 1.569(3) . ?
P2 C1 1.855(4) . ?
N1 C1 1.512(5) . ?
N2 C3 1.332(6) . ?
N2 C7 1.351(6) . ?
C1 C2 1.535(6) . ?
C3 C4 1.380(7) . ?
C4 C5 1.379(7) . ?
C5 C6 1.379(7) . ?
C6 C7 1.386(6) . ?
C7 C7 1.480(9) 2_776 ?

loop_
_geom_hbond_atom_site_label_D
_geom_hbond_atom_site_label_H
_geom_hbond_atom_site_label_A
_geom_hbond_distance_DH
_geom_hbond_distance_HA
_geom_hbond_distance_DA
_geom_hbond_angle_DHA
_geom_hbond_site_symmetry_A
O4 H9 O3 0.73(8) 1.84(8) 2.558(5) 167(9) 2_675
O1 H8 O2 0.88(7) 1.73(7) 2.581(4) 161(6) 2_665
O7 H7B O7 0.84(2) 2.17(9) 2.865(13) 139(13) 2_666
O7 H6 O6 0.85(2) 1.92(2) 2.762(6) 172(7) .
N2 H5 O5 0.86(7) 1.72(8) 2.563(5) 165(7) .
N1 H1C O2 0.89 2.00 2.829(5) 153.6 1_655
N1 H1B O3 0.89 2.12 2.974(5) 160.3 2_675
N1 H1A O4 0.89 2.62 3.045(5) 110.3 1_655
N1 H1A O6 0.89 1.95 2.776(5) 153.5 1_655

loop_
_geom_torsion_atom_site_label_1
_geom_torsion_atom_site_label_2
_geom_torsion_atom_site_label_3
_geom_torsion_atom_site_label_4
_geom_torsion
_geom_torsion_site_symmetry_1
_geom_torsion_site_symmetry_2
_geom_torsion_site_symmetry_3
_geom_torsion_site_symmetry_4
_geom_torsion_publ_flag
O3 P1 C1 N1 -46.7(3) . . . . ?
O2 P1 C1 N1 -174.5(2) . . . . ?
O1 P1 C1 N1 67.1(3) . . . . ?
O3 P1 C1 C2 -164.4(3) . . . . ?
O2 P1 C1 C2 67.8(3) . . . . ?
O1 P1 C1 C2 -50.6(3) . . . . ?
O3 P1 C1 P2 71.8(3) . . . . ?
O2 P1 C1 P2 -56.0(3) . . . . ?
O1 P1 C1 P2 -174.4(2) . . . . ?
O6 P2 C1 N1 -167.5(2) . . . . ?
O5 P2 C1 N1 -39.1(3) . . . . ?
O4 P2 C1 N1 77.5(3) . . . . ?
O6 P2 C1 C2 -51.2(3) . . . . ?
O5 P2 C1 C2 77.2(3) . . . . ?
O4 P2 C1 C2 -166.2(3) . . . . ?
O6 P2 C1 P1 74.1(3) . . . . ?
O5 P2 C1 P1 -157.5(2) . . . . ?
O4 P2 C1 P1 -40.9(3) . . . . ?
C7 N2 C3 C4 0.2(7) . . . . ?
N2 C3 C4 C5 -1.1(7) . . . . ?
C3 C4 C5 C6 0.7(7) . . . . ?
C4 C5 C6 C7 0.6(7) . . . . ?
C3 N2 C7 C6 1.1(7) . . . . ?
C3 N2 C7 C7 -177.3(5) . . . 2_776 ?
C5 C6 C7 N2 -1.5(7) . . . . ?
C5 C6 C7 C7 176.8(5) . . . 2_776 ?
